data_7107561
loop_
_publ_author_name
'Ibrahim Abdellah'
'Elise Bernoud'
'Jean-Francois Lohier'
'Carole Alayrac'
'Loic Toupet'
'Christine Lepetit'
'Annie-Claude Gaumont'

_publ_section_title
;
 Neutral copper-phosphido-borane complexes: Synthesis, characterization,
 and catalytic activity in Csp-P bond formation
;
_journal_name_full Chem.Commun.
_journal_page_first 4088
_journal_paper_doi 10.1039/c2cc30723e
_journal_volume 48
_journal_year 2012
_chemical_formula_moiety 'C36 H32 B Cu N2 P2'
_chemical_formula_sum 'C36 H32 B Cu N2 P2'
_chemical_formula_weight 628.93
_chemical_name_systematic
;
Ph2PHCuPPh2BH3phen
;
_space_group_IT_number 2
_symmetry_cell_setting triclinic
_symmetry_space_group_name_Hall '-P 1'
_symmetry_space_group_name_H-M 'P -1'
_atom_sites_solution_hydrogens geom
_atom_sites_solution_primary direct
_atom_sites_solution_secondary difmap
_audit_creation_method SHELXL-97
_cell_angle_alpha 98.116(3)
_cell_angle_beta 99.785(3)
_cell_angle_gamma 112.221(4)
_cell_formula_units_Z 2
_cell_length_a 9.7656(14)
_cell_length_b 11.5098(17)
_cell_length_c 16.082(3)
_cell_measurement_reflns_used 9936
_cell_measurement_temperature 291(2)
_cell_measurement_theta_max 30.67
_cell_measurement_theta_min 2.63
_cell_volume 1606.7(5)
_computing_cell_refinement 'Bruker SAINT'
_computing_data_collection 'Bruker APEX2'
_computing_data_reduction 'Bruker SAINT'
_computing_molecular_graphics 'Bruker SHELXTL'
_computing_publication_material 'Bruker SHELXTL'
_computing_structure_refinement 'SHELXL-97 (Sheldrick, 2008)'
_computing_structure_solution 'SHELXS-97 (Sheldrick, 2008)'
_diffrn_ambient_temperature 291(2)
_diffrn_measured_fraction_theta_full 0.984
_diffrn_measured_fraction_theta_max 0.984
_diffrn_measurement_device_type 'Bruker APEX-II CCD'
_diffrn_measurement_method '\f and \w scans'
_diffrn_radiation_monochromator graphite
_diffrn_radiation_source 'fine-focus sealed tube'
_diffrn_radiation_type MoK\a
_diffrn_radiation_wavelength 0.71073
_diffrn_reflns_av_R_equivalents 0.0179
_diffrn_reflns_av_sigmaI/netI 0.0187
_diffrn_reflns_limit_h_max 13
_diffrn_reflns_limit_h_min -12
_diffrn_reflns_limit_k_max 15
_diffrn_reflns_limit_k_min -14
_diffrn_reflns_limit_l_max 22
_diffrn_reflns_limit_l_min -22
_diffrn_reflns_number 30590
_diffrn_reflns_theta_full 29.14
_diffrn_reflns_theta_max 29.14
_diffrn_reflns_theta_min 3.06
_exptl_absorpt_coefficient_mu 0.807
_exptl_absorpt_correction_type none
_exptl_crystal_colour orange
_exptl_crystal_density_diffrn 1.300
_exptl_crystal_density_method 'not measured'
_exptl_crystal_description block
_exptl_crystal_F_000 652
_exptl_crystal_size_max 0.17
_exptl_crystal_size_mid 0.13
_exptl_crystal_size_min 0.09
_refine_diff_density_max 0.614
_refine_diff_density_min -0.243
_refine_diff_density_rms 0.068
_refine_ls_extinction_method none
_refine_ls_goodness_of_fit_ref 1.023
_refine_ls_hydrogen_treatment mixed
_refine_ls_matrix_type full
_refine_ls_number_parameters 384
_refine_ls_number_reflns 8546
_refine_ls_number_restraints 0
_refine_ls_restrained_S_all 1.023
_refine_ls_R_factor_all 0.0448
_refine_ls_R_factor_gt 0.0330
_refine_ls_shift/su_max 0.001
_refine_ls_shift/su_mean 0.000
_refine_ls_structure_factor_coef Fsqd
_refine_ls_weighting_details 'calc w=1/[\s^2^(Fo^2^)+(0.0554P)^2^+0.2706P] where P=(Fo^2^+2Fc^2^)/3'
_refine_ls_weighting_scheme calc
_refine_ls_wR_factor_gt 0.0900
_refine_ls_wR_factor_ref 0.0977
_reflns_number_gt 6931
_reflns_number_total 8546
_reflns_threshold_expression >2sigma(I)
_cod_data_source_file c2cc30723e.txt
_cod_data_source_block 4a
_cod_original_cell_volume 1606.7(4)
_cod_original_sg_symbol_H-M 'P-1 '
_cod_database_code 7107561

loop_
_symmetry_equiv_pos_as_xyz
'x, y, z'
'-x, -y, -z'

loop_
_atom_site_label
_atom_site_type_symbol
_atom_site_fract_x
_atom_site_fract_y
_atom_site_fract_z
_atom_site_U_iso_or_equiv
_atom_site_adp_type
_atom_site_occupancy
_atom_site_symmetry_multiplicity
_atom_site_calc_flag
_atom_site_refinement_flags
Cu1 Cu 0.84730(2) 0.632391(16) 0.707331(12) 0.04168(7) Uani 1 1 d .
P1 P 0.64362(5) 0.51971(4) 0.75392(3) 0.04319(10) Uani 1 1 d .
P2 P 1.06931(5) 0.61059(4) 0.74349(3) 0.04174(9) Uani 1 1 d .
N2 N 0.79440(15) 0.67985(12) 0.59016(8) 0.0443(3) Uani 1 1 d .
N1 N 0.87052(15) 0.82528(12) 0.75084(9) 0.0448(3) Uani 1 1 d .
C13 C 0.68077(18) 0.57961(15) 0.87016(10) 0.0443(3) Uani 1 1 d .
C18 C 0.8160(2) 0.59055(18) 0.92215(12) 0.0547(4) Uani 1 1 d .
H13 H 0.8822 0.5645 0.8975 0.066 Uiso 1 1 calc R
C17 C 0.8526(2) 0.6400(2) 1.01039(12) 0.0645(5) Uani 1 1 d .
H12 H 0.9433 0.6469 1.0448 0.077 Uiso 1 1 calc R
C16 C 0.7562(3) 0.6790(2) 1.04743(13) 0.0725(6) Uani 1 1 d .
H11 H 0.7813 0.7119 1.1069 0.087 Uiso 1 1 calc R
C15 C 0.6234(3) 0.6694(2) 0.99698(15) 0.0766(6) Uani 1 1 d .
H10 H 0.5583 0.6963 1.0222 0.092 Uiso 1 1 calc R
C14 C 0.5848(2) 0.6199(2) 0.90827(13) 0.0607(4) Uani 1 1 d .
H9 H 0.4941 0.6138 0.8743 0.073 Uiso 1 1 calc R
C19 C 0.55901(19) 0.34460(15) 0.74072(10) 0.0457(3) Uani 1 1 d .
C20 C 0.6137(2) 0.2696(2) 0.69474(17) 0.0725(6) Uani 1 1 d .
H14 H 0.6963 0.3079 0.6715 0.087 Uiso 1 1 calc R
C21 C 0.5456(3) 0.1358(2) 0.6828(2) 0.0921(8) Uani 1 1 d .
H15 H 0.5812 0.0852 0.6501 0.111 Uiso 1 1 calc R
C22 C 0.4267(3) 0.0785(2) 0.71875(17) 0.0780(6) Uani 1 1 d .
H16 H 0.3832 -0.0105 0.7117 0.094 Uiso 1 1 calc R
C23 C 0.3718(3) 0.1531(2) 0.76535(14) 0.0725(6) Uani 1 1 d .
H17 H 0.2907 0.1146 0.7896 0.087 Uiso 1 1 calc R
C24 C 0.4373(2) 0.28473(18) 0.77602(12) 0.0613(5) Uani 1 1 d .
H18 H 0.3994 0.3346 0.8075 0.074 Uiso 1 1 calc R
C11 C 0.82169(17) 0.80628(15) 0.59802(10) 0.0427(3) Uani 1 1 d .
C7 C 0.8094(2) 0.86241(19) 0.52642(13) 0.0570(4) Uani 1 1 d .
C6 C 0.8375(3) 0.9965(2) 0.54151(17) 0.0750(6) Uani 1 1 d .
H5 H 0.8303 1.0343 0.4945 0.090 Uiso 1 1 calc R
C5 C 0.8736(3) 1.0677(2) 0.62113(18) 0.0750(6) Uani 1 1 d .
H4 H 0.8918 1.1543 0.6285 0.090 Uiso 1 1 calc R
C4 C 0.8849(2) 1.01411(16) 0.69585(14) 0.0578(4) Uani 1 1 d .
C3 C 0.9156(2) 1.08297(18) 0.78108(16) 0.0726(6) Uani 1 1 d .
H3 H 0.9325 1.1694 0.7919 0.087 Uiso 1 1 calc R
C2 C 0.9207(3) 1.0234(2) 0.84737(15) 0.0734(6) Uani 1 1 d .
H2 H 0.9384 1.0679 0.9038 0.088 Uiso 1 1 calc R
C1 C 0.8992(2) 0.89446(18) 0.83062(12) 0.0586(4) Uani 1 1 d .
H1 H 0.9051 0.8552 0.8770 0.070 Uiso 1 1 calc R
C12 C 0.86153(16) 0.88345(14) 0.68416(11) 0.0424(3) Uani 1 1 d .
C8 C 0.7707(3) 0.7833(2) 0.44443(14) 0.0735(6) Uani 1 1 d .
H6 H 0.7635 0.8172 0.3955 0.088 Uiso 1 1 calc R
C9 C 0.7436(3) 0.6572(2) 0.43575(13) 0.0718(6) Uani 1 1 d .
H7 H 0.7184 0.6042 0.3812 0.086 Uiso 1 1 calc R
C10 C 0.7541(2) 0.60797(19) 0.51029(12) 0.0593(4) Uani 1 1 d .
H8 H 0.7317 0.5207 0.5036 0.071 Uiso 1 1 calc R
C25 C 1.17438(18) 0.71356(16) 0.85158(11) 0.0492(4) Uani 1 1 d .
C26 C 1.2167(2) 0.84609(18) 0.86743(15) 0.0643(5) Uani 1 1 d .
H19 H 1.1980 0.8836 0.8217 0.077 Uiso 1 1 calc R
C27 C 1.2861(3) 0.9231(2) 0.95025(19) 0.0855(7) Uani 1 1 d .
H20 H 1.3141 1.0115 0.9595 0.103 Uiso 1 1 calc R
C28 C 1.3137(3) 0.8688(3) 1.01882(17) 0.0909(8) Uani 1 1 d .
H21 H 1.3594 0.9203 1.0744 0.109 Uiso 1 1 calc R
C29 C 1.2737(3) 0.7391(3) 1.00470(15) 0.0803(7) Uani 1 1 d .
H22 H 1.2920 0.7025 1.0510 0.096 Uiso 1 1 calc R
C30 C 1.2057(2) 0.6613(2) 0.92165(13) 0.0630(5) Uani 1 1 d .
H23 H 1.1808 0.5734 0.9129 0.076 Uiso 1 1 calc R
C31 C 1.20359(18) 0.67764(15) 0.67727(11) 0.0463(3) Uani 1 1 d .
C36 C 1.1512(2) 0.6744(2) 0.59152(14) 0.0643(5) Uani 1 1 d .
H28 H 1.0466 0.6418 0.5682 0.077 Uiso 1 1 calc R
C35 C 1.2499(3) 0.7185(2) 0.53839(16) 0.0777(6) Uani 1 1 d .
H27 H 1.2112 0.7155 0.4808 0.093 Uiso 1 1 calc R
C34 C 1.4035(3) 0.7659(2) 0.57163(19) 0.0807(7) Uani 1 1 d .
H26 H 1.4705 0.7955 0.5369 0.097 Uiso 1 1 calc R
C33 C 1.4577(3) 0.7693(3) 0.6563(2) 0.0857(7) Uani 1 1 d .
H25 H 1.5625 0.8011 0.6789 0.103 Uiso 1 1 calc R
C32 C 1.3604(2) 0.7266(2) 0.70932(16) 0.0682(5) Uani 1 1 d .
H24 H 1.4004 0.7308 0.7670 0.082 Uiso 1 1 calc R
B1 B 1.0616(3) 0.43881(19) 0.74269(15) 0.0572(5) Uani 1 1 d .
H1A H 1.1630 0.4448 0.7625 0.086 Uiso 1 1 calc R
H1B H 1.0180 0.3866 0.6848 0.086 Uiso 1 1 calc R
H1C H 1.0000 0.4004 0.7803 0.086 Uiso 1 1 calc R
H29 H 0.511(2) 0.5335(19) 0.7299(13) 0.063(6) Uiso 1 1 d .

loop_
_atom_site_aniso_label
_atom_site_aniso_U_11
_atom_site_aniso_U_22
_atom_site_aniso_U_33
_atom_site_aniso_U_23
_atom_site_aniso_U_13
_atom_site_aniso_U_12
Cu1 0.04533(12) 0.03499(10) 0.04592(11) 0.01174(7) 0.01263(8) 0.01628(8)
P1 0.0419(2) 0.0405(2) 0.0463(2) 0.01354(16) 0.01106(16) 0.01462(17)
P2 0.0412(2) 0.03294(18) 0.0521(2) 0.01400(16) 0.01302(17) 0.01417(15)
N2 0.0457(7) 0.0411(7) 0.0460(7) 0.0075(5) 0.0096(5) 0.0194(6)
N1 0.0452(7) 0.0360(6) 0.0505(7) 0.0048(5) 0.0121(6) 0.0155(5)
C13 0.0454(8) 0.0375(7) 0.0474(8) 0.0125(6) 0.0143(7) 0.0121(6)
C18 0.0484(9) 0.0613(10) 0.0537(9) 0.0174(8) 0.0144(8) 0.0194(8)
C17 0.0555(11) 0.0720(13) 0.0525(10) 0.0163(9) 0.0075(8) 0.0135(9)
C16 0.0692(13) 0.0746(13) 0.0518(10) 0.0035(9) 0.0184(9) 0.0086(11)
C15 0.0744(14) 0.0861(16) 0.0688(13) 0.0019(11) 0.0293(11) 0.0330(12)
C14 0.0564(11) 0.0662(11) 0.0618(11) 0.0105(9) 0.0182(9) 0.0273(9)
C19 0.0453(8) 0.0421(8) 0.0449(8) 0.0113(6) 0.0078(6) 0.0136(7)
C20 0.0606(12) 0.0526(11) 0.1068(17) 0.0121(11) 0.0363(12) 0.0213(9)
C21 0.0829(16) 0.0529(12) 0.147(3) 0.0084(14) 0.0443(17) 0.0327(12)
C22 0.0813(15) 0.0429(10) 0.1054(18) 0.0226(11) 0.0219(13) 0.0191(10)
C23 0.0889(16) 0.0505(11) 0.0725(13) 0.0241(9) 0.0339(11) 0.0130(10)
C24 0.0768(13) 0.0473(9) 0.0572(10) 0.0132(8) 0.0309(9) 0.0162(9)
C11 0.0355(7) 0.0427(8) 0.0537(8) 0.0172(6) 0.0135(6) 0.0168(6)
C7 0.0493(10) 0.0620(11) 0.0648(11) 0.0309(9) 0.0159(8) 0.0216(8)
C6 0.0739(14) 0.0660(13) 0.0961(17) 0.0494(13) 0.0241(12) 0.0285(11)
C5 0.0720(14) 0.0440(10) 0.1135(19) 0.0362(12) 0.0232(13) 0.0218(9)
C4 0.0476(9) 0.0349(8) 0.0885(13) 0.0146(8) 0.0168(9) 0.0139(7)
C3 0.0708(13) 0.0344(8) 0.1013(17) -0.0025(10) 0.0143(12) 0.0185(9)
C2 0.0782(14) 0.0500(11) 0.0771(14) -0.0138(10) 0.0150(11) 0.0219(10)
C1 0.0624(11) 0.0490(9) 0.0566(10) -0.0011(8) 0.0129(8) 0.0198(8)
C12 0.0332(7) 0.0328(7) 0.0604(9) 0.0109(6) 0.0132(6) 0.0119(6)
C8 0.0708(13) 0.0943(17) 0.0578(11) 0.0339(11) 0.0123(10) 0.0323(12)
C9 0.0710(13) 0.0948(17) 0.0438(9) 0.0071(10) 0.0037(9) 0.0354(12)
C10 0.0643(11) 0.0586(11) 0.0505(9) 0.0015(8) 0.0044(8) 0.0284(9)
C25 0.0387(8) 0.0459(8) 0.0590(9) 0.0106(7) 0.0110(7) 0.0140(7)
C26 0.0563(11) 0.0466(10) 0.0761(13) 0.0061(9) 0.0092(9) 0.0121(8)
C27 0.0652(14) 0.0619(13) 0.0994(19) -0.0143(13) 0.0068(12) 0.0111(11)
C28 0.0608(14) 0.112(2) 0.0711(15) -0.0166(15) 0.0019(11) 0.0235(14)
C29 0.0630(13) 0.111(2) 0.0618(12) 0.0179(13) 0.0091(10) 0.0333(13)
C30 0.0545(11) 0.0700(12) 0.0621(11) 0.0185(9) 0.0084(9) 0.0242(9)
C31 0.0449(8) 0.0361(7) 0.0659(10) 0.0185(7) 0.0215(7) 0.0194(6)
C36 0.0569(11) 0.0787(13) 0.0682(12) 0.0253(10) 0.0265(9) 0.0319(10)
C35 0.0936(17) 0.0895(16) 0.0829(14) 0.0426(13) 0.0510(13) 0.0523(14)
C34 0.0806(16) 0.0699(14) 0.119(2) 0.0416(14) 0.0655(15) 0.0357(12)
C33 0.0474(11) 0.0883(17) 0.126(2) 0.0319(15) 0.0395(13) 0.0225(11)
C32 0.0494(10) 0.0747(13) 0.0866(14) 0.0280(11) 0.0223(10) 0.0264(10)
B1 0.0630(13) 0.0401(9) 0.0702(13) 0.0164(9) 0.0160(10) 0.0218(9)

loop_
_atom_type_symbol
_atom_type_description
_atom_type_scat_dispersion_real
_atom_type_scat_dispersion_imag
_atom_type_scat_source
C C 0.0033 0.0016 'International Tables Vol C Tables 4.2.6.8 and 6.1.1.4'
H H 0.0000 0.0000 'International Tables Vol C Tables 4.2.6.8 and 6.1.1.4'
N N 0.0061 0.0033 'International Tables Vol C Tables 4.2.6.8 and 6.1.1.4'
B B 0.0013 0.0007 'International Tables Vol C Tables 4.2.6.8 and 6.1.1.4'
P P 0.1023 0.0942 'International Tables Vol C Tables 4.2.6.8 and 6.1.1.4'
Cu Cu 0.3201 1.2651 'International Tables Vol C Tables 4.2.6.8 and 6.1.1.4'

loop_
_geom_angle_atom_site_label_1
_geom_angle_atom_site_label_2
_geom_angle_atom_site_label_3
_geom_angle
N2 Cu1 N1 79.17(5)
N2 Cu1 P1 114.27(4)
N1 Cu1 P1 101.08(4)
N2 Cu1 P2 118.20(4)
N1 Cu1 P2 112.98(4)
P1 Cu1 P2 121.105(19)
C13 P1 C19 103.28(7)
C13 P1 Cu1 109.10(5)
C19 P1 Cu1 125.52(6)
C13 P1 H29 97.8(8)
C19 P1 H29 97.2(8)
Cu1 P1 H29 119.7(8)
C25 P2 C31 101.79(8)
C25 P2 B1 108.42(9)
C31 P2 B1 104.78(8)
C25 P2 Cu1 108.02(5)
C31 P2 Cu1 113.82(5)
B1 P2 Cu1 118.63(7)
C10 N2 C11 117.16(15)
C10 N2 Cu1 128.93(12)
C11 N2 Cu1 113.49(10)
C1 N1 C12 117.90(14)
C1 N1 Cu1 130.63(12)
C12 N1 Cu1 111.37(10)
C14 C13 C18 118.74(16)
C14 C13 P1 123.33(14)
C18 C13 P1 117.86(13)
C17 C18 C13 120.27(18)
C17 C18 H13 119.9
C13 C18 H13 119.9
C16 C17 C18 120.44(19)
C16 C17 H12 119.8
C18 C17 H12 119.8
C15 C16 C17 119.89(19)
C15 C16 H11 120.1
C17 C16 H11 120.1
C16 C15 C14 120.4(2)
C16 C15 H10 119.8
C14 C15 H10 119.8
C13 C14 C15 120.24(19)
C13 C14 H9 119.9
C15 C14 H9 119.9
C20 C19 C24 118.60(17)
C20 C19 P1 120.47(14)
C24 C19 P1 120.93(13)
C19 C20 C21 120.1(2)
C19 C20 H14 119.9
C21 C20 H14 119.9
C22 C21 C20 120.5(2)
C22 C21 H15 119.8
C20 C21 H15 119.8
C21 C22 C23 119.7(2)
C21 C22 H16 120.1
C23 C22 H16 120.1
C22 C23 C24 119.8(2)
C22 C23 H17 120.1
C24 C23 H17 120.1
C23 C24 C19 121.23(18)
C23 C24 H18 119.4
C19 C24 H18 119.4
N2 C11 C7 123.06(16)
N2 C11 C12 117.29(13)
C7 C11 C12 119.63(15)
C8 C7 C11 117.24(18)
C8 C7 C6 123.94(19)
C11 C7 C6 118.82(19)
C5 C6 C7 121.55(19)
C5 C6 H5 119.2
C7 C6 H5 119.2
C6 C5 C4 121.55(18)
C6 C5 H4 119.2
C4 C5 H4 119.2
C3 C4 C12 117.13(18)
C3 C4 C5 124.06(18)
C12 C4 C5 118.80(19)
C2 C3 C4 119.84(17)
C2 C3 H3 120.1
C4 C3 H3 120.1
C3 C2 C1 119.57(19)
C3 C2 H2 120.2
C1 C2 H2 120.2
N1 C1 C2 122.76(19)
N1 C1 H1 118.6
C2 C1 H1 118.6
N1 C12 C4 122.77(16)
N1 C12 C11 117.60(13)
C4 C12 C11 119.60(15)
C9 C8 C7 120.25(18)
C9 C8 H6 119.9
C7 C8 H6 119.9
C8 C9 C10 118.93(19)
C8 C9 H7 120.5
C10 C9 H7 120.5
N2 C10 C9 123.31(19)
N2 C10 H8 118.3
C9 C10 H8 118.3
C30 C25 C26 117.63(18)
C30 C25 P2 121.32(14)
C26 C25 P2 120.92(14)
C27 C26 C25 121.2(2)
C27 C26 H19 119.4
C25 C26 H19 119.4
C28 C27 C26 120.1(2)
C28 C27 H20 120.0
C26 C27 H20 120.0
C29 C28 C27 119.7(2)
C29 C28 H21 120.1
C27 C28 H21 120.1
C28 C29 C30 120.6(2)
C28 C29 H22 119.7
C30 C29 H22 119.7
C25 C30 C29 120.8(2)
C25 C30 H23 119.6
C29 C30 H23 119.6
C36 C31 C32 117.04(17)
C36 C31 P2 120.74(13)
C32 C31 P2 122.12(15)
C31 C36 C35 122.2(2)
C31 C36 H28 118.9
C35 C36 H28 118.9
C34 C35 C36 119.5(2)
C34 C35 H27 120.3
C36 C35 H27 120.3
C35 C34 C33 119.3(2)
C35 C34 H26 120.4
C33 C34 H26 120.4
C34 C33 C32 121.4(2)
C34 C33 H25 119.3
C32 C33 H25 119.3
C33 C32 C31 120.6(2)
C33 C32 H24 119.7
C31 C32 H24 119.7
P2 B1 H1A 109.5
P2 B1 H1B 109.5
H1A B1 H1B 109.5
P2 B1 H1C 109.5
H1A B1 H1C 109.5
H1B B1 H1C 109.5

loop_
_geom_bond_atom_site_label_1
_geom_bond_atom_site_label_2
_geom_bond_distance
Cu1 N2 2.0711(13)
Cu1 N1 2.1439(13)
Cu1 P1 2.2427(5)
Cu1 P2 2.2640(5)
P1 C13 1.8214(16)
P1 C19 1.8303(17)
P1 H29 1.363(19)
P2 C25 1.8361(18)
P2 C31 1.8414(17)
P2 B1 1.9480(19)
N2 C10 1.331(2)
N2 C11 1.3593(19)
N1 C1 1.334(2)
N1 C12 1.350(2)
C13 C14 1.383(2)
C13 C18 1.388(2)
C18 C17 1.383(3)
C18 H13 0.9300
C17 C16 1.370(3)
C17 H12 0.9300
C16 C15 1.365(3)
C16 H11 0.9300
C15 C14 1.388(3)
C15 H10 0.9300
C14 H9 0.9300
C19 C20 1.371(3)
C19 C24 1.389(3)
C20 C21 1.396(3)
C20 H14 0.9300
C21 C22 1.369(3)
C21 H15 0.9300
C22 C23 1.374(3)
C22 H16 0.9300
C23 C24 1.375(3)
C23 H17 0.9300
C24 H18 0.9300
C11 C7 1.407(2)
C11 C12 1.438(2)
C7 C8 1.394(3)
C7 C6 1.437(3)
C6 C5 1.329(3)
C6 H5 0.9300
C5 C4 1.432(3)
C5 H4 0.9300
C4 C3 1.404(3)
C4 C12 1.413(2)
C3 C2 1.350(3)
C3 H3 0.9300
C2 C1 1.397(3)
C2 H2 0.9300
C1 H1 0.9300
C8 C9 1.355(3)
C8 H6 0.9300
C9 C10 1.401(3)
C9 H7 0.9300
C10 H8 0.9300
C25 C30 1.392(3)
C25 C26 1.393(3)
C26 C27 1.387(3)
C26 H19 0.9300
C27 C28 1.379(4)
C27 H20 0.9300
C28 C29 1.366(4)
C28 H21 0.9300
C29 C30 1.392(3)
C29 H22 0.9300
C30 H23 0.9300
C31 C36 1.377(3)
C31 C32 1.388(3)
C36 C35 1.396(3)
C36 H28 0.9300
C35 C34 1.363(4)
C35 H27 0.9300
C34 C33 1.364(4)
C34 H26 0.9300
C33 C32 1.382(3)
C33 H25 0.9300
C32 H24 0.9300
B1 H1A 0.9600
B1 H1B 0.9600
B1 H1C 0.9600
